data_4335782
loop_
_publ_author_name
'Thomas Zell'
'Robert Langer'
'Mark A. Iron'
'Leonid Konstantinovski'
'Linda J. W. Shimon'
'Yael Diskin-Posner'
'Gregory Leitus'
'Ekambaram Balaraman'
'Yehoshoa Ben-David'
'David Milstein'

_publ_section_title
;
 Synthesis, Structures, and Dearomatization by Deprotonation of Iron
 Complexes Featuring Bipyridine-based PNN Pincer Ligands
;
_journal_name_full 'Inorganic Chemistry'
_journal_page_first 9636
_journal_page_last 9649
_journal_paper_doi 10.1021/ic401432m
_journal_volume 52
_journal_year 2013
_chemical_formula_moiety 'C17 H23 Br2 Fe N2 P'
_chemical_formula_sum 'C17 H23 Br2 Fe N2 P'
_chemical_formula_weight 502.01
_chemical_name_systematic
; 
 ? 
;
_space_group_IT_number 14
_symmetry_cell_setting monoclinic
_symmetry_space_group_name_Hall '-P 2ybc'
_symmetry_space_group_name_H-M 'P 1 21/c 1'
_atom_sites_solution_hydrogens geom
_atom_sites_solution_primary direct
_atom_sites_solution_secondary difmap
_audit_creation_method SHELXL-97
_cell_angle_alpha 90.00
_cell_angle_beta 90.642(3)
_cell_angle_gamma 90.00
_cell_formula_units_Z 4
_cell_length_a 8.7592(6)
_cell_length_b 14.3618(8)
_cell_length_c 15.2256(9)
_cell_measurement_reflns_used 144
_cell_measurement_temperature 100(2)
_cell_measurement_theta_max 27.56
_cell_measurement_theta_min 1.95
_cell_volume 1915.2(2)
_computing_cell_refinement 'Bruker Apex2'
_computing_data_collection 'Bruker Apex2'
_computing_data_reduction 'Bruker Apex2'
_computing_structure_refinement 'SHELXL-97 (Sheldrick, 1997)'
_computing_structure_solution 'SHELXS-97 (Sheldrick, 1990)'
_diffrn_ambient_temperature 100(2)
_diffrn_measured_fraction_theta_full 0.990
_diffrn_measured_fraction_theta_max 0.990
_diffrn_measurement_device_type 'Bruker KappaApexII CCD'
_diffrn_measurement_method 'phi and omega scans'
_diffrn_radiation_monochromator graphite
_diffrn_radiation_source 'fine-focus sealed tube'
_diffrn_radiation_type MoK\a
_diffrn_radiation_wavelength 0.71073
_diffrn_reflns_av_R_equivalents 0.0456
_diffrn_reflns_av_sigmaI/netI 0.0433
_diffrn_reflns_limit_h_max 11
_diffrn_reflns_limit_h_min -11
_diffrn_reflns_limit_k_max 18
_diffrn_reflns_limit_k_min -17
_diffrn_reflns_limit_l_max 19
_diffrn_reflns_limit_l_min -15
_diffrn_reflns_number 22009
_diffrn_reflns_theta_full 27.56
_diffrn_reflns_theta_max 27.56
_diffrn_reflns_theta_min 1.95
_exptl_absorpt_coefficient_mu 5.044
_exptl_absorpt_correction_T_max 0.3774
_exptl_absorpt_correction_T_min 0.2952
_exptl_absorpt_correction_type multi-scan
_exptl_absorpt_process_details 'Bruker SADABS'
_exptl_crystal_colour red
_exptl_crystal_density_diffrn 1.741
_exptl_crystal_description chunk
_exptl_crystal_F_000 1000
_exptl_crystal_size_max 0.32
_exptl_crystal_size_mid 0.28
_exptl_crystal_size_min 0.24
_refine_diff_density_max 0.746
_refine_diff_density_min -0.548
_refine_diff_density_rms 0.096
_refine_ls_extinction_method none
_refine_ls_goodness_of_fit_ref 1.056
_refine_ls_hydrogen_treatment constr
_refine_ls_matrix_type full
_refine_ls_number_parameters 212
_refine_ls_number_reflns 4385
_refine_ls_number_restraints 0
_refine_ls_restrained_S_all 1.056
_refine_ls_R_factor_all 0.0407
_refine_ls_R_factor_gt 0.0284
_refine_ls_shift/su_max 0.001
_refine_ls_shift/su_mean 0.000
_refine_ls_structure_factor_coef Fsqd
_refine_ls_weighting_details 'calc w=1/[\s^2^(Fo^2^)+(0.0239P)^2^+0.3458P] where P=(Fo^2^+2Fc^2^)/3'
_refine_ls_weighting_scheme calc
_refine_ls_wR_factor_gt 0.0581
_refine_ls_wR_factor_ref 0.0611
_reflns_number_gt 3614
_reflns_number_total 4385
_reflns_threshold_expression >2sigma(I)
_cod_data_source_file ic401432m_si_001_3.cif
_cod_data_source_block complex4
_cod_database_code 4335782

loop_
_symmetry_equiv_pos_as_xyz
'x, y, z'
'-x, y+1/2, -z+1/2'
'-x, -y, -z'
'x, -y-1/2, z-1/2'

loop_
_atom_site_label
_atom_site_type_symbol
_atom_site_fract_x
_atom_site_fract_y
_atom_site_fract_z
_atom_site_U_iso_or_equiv
_atom_site_adp_type
_atom_site_occupancy
_atom_site_symmetry_multiplicity
_atom_site_calc_flag
_atom_site_refinement_flags
Br1 Br 0.41359(3) 0.650455(16) 0.228767(16) 0.01944(7) Uani 1 1 d .
Br2 Br 0.84614(3) 0.725236(16) 0.180599(16) 0.02121(8) Uani 1 1 d .
C1 C 0.5475(3) 0.68329(18) 0.00801(17) 0.0262(6) Uani 1 1 d .
H1 H 0.4928 0.7221 0.0471 0.031 Uiso 1 1 calc R
C2 C 0.5484(3) 0.70609(18) -0.07990(17) 0.0268(6) Uani 1 1 d .
H2 H 0.4955 0.7596 -0.1008 0.032 Uiso 1 1 calc R
C3 C 0.6274(3) 0.64991(18) -0.13688(17) 0.0267(6) Uani 1 1 d .
H3 H 0.6320 0.6651 -0.1975 0.032 Uiso 1 1 calc R
C4 C 0.6999(3) 0.57121(18) -0.10489(16) 0.0237(6) Uani 1 1 d .
H4 H 0.7520 0.5306 -0.1436 0.028 Uiso 1 1 calc R
C5 C 0.6956(3) 0.55206(16) -0.01512(15) 0.0175(5) Uani 1 1 d .
C6 C 0.7713(3) 0.47151(16) 0.02691(15) 0.0175(5) Uani 1 1 d .
C7 C 0.8556(3) 0.40618(17) -0.01924(17) 0.0232(6) Uani 1 1 d .
H7 H 0.8659 0.4113 -0.0811 0.028 Uiso 1 1 calc R
C8 C 0.9243(3) 0.33373(18) 0.02576(18) 0.0275(6) Uani 1 1 d .
H8 H 0.9847 0.2894 -0.0045 0.033 Uiso 1 1 calc R
C9 C 0.9040(3) 0.32656(18) 0.11523(18) 0.0245(6) Uani 1 1 d .
H9 H 0.9493 0.2766 0.1470 0.029 Uiso 1 1 calc R
C10 C 0.8169(3) 0.39282(16) 0.15878(16) 0.0180(5) Uani 1 1 d .
C11 C 0.7850(3) 0.38222(17) 0.25526(15) 0.0206(6) Uani 1 1 d .
H11A H 0.8746 0.3532 0.2845 0.025 Uiso 1 1 calc R
H11B H 0.6967 0.3400 0.2627 0.025 Uiso 1 1 calc R
C12 C 0.9233(3) 0.52260(17) 0.36689(16) 0.0202(5) Uani 1 1 d .
H12 H 0.9479 0.4703 0.4080 0.024 Uiso 1 1 calc R
C13 C 1.0548(3) 0.5322(2) 0.30237(18) 0.0310(7) Uani 1 1 d .
H13A H 1.0292 0.5798 0.2585 0.047 Uiso 1 1 calc R
H13B H 1.0718 0.4725 0.2730 0.047 Uiso 1 1 calc R
H13C H 1.1478 0.5506 0.3343 0.047 Uiso 1 1 calc R
C14 C 0.9000(3) 0.61053(17) 0.42118(16) 0.0215(6) Uani 1 1 d .
H14A H 0.9975 0.6294 0.4479 0.032 Uiso 1 1 calc R
H14B H 0.8258 0.5981 0.4674 0.032 Uiso 1 1 calc R
H14C H 0.8617 0.6605 0.3831 0.032 Uiso 1 1 calc R
C15 C 0.6117(3) 0.46368(17) 0.39875(15) 0.0181(5) Uani 1 1 d .
H15 H 0.5855 0.5232 0.4291 0.022 Uiso 1 1 calc R
C16 C 0.6825(3) 0.39970(18) 0.46831(17) 0.0248(6) Uani 1 1 d .
H16A H 0.6065 0.3855 0.5131 0.037 Uiso 1 1 calc R
H16B H 0.7704 0.4308 0.4959 0.037 Uiso 1 1 calc R
H16C H 0.7161 0.3417 0.4406 0.037 Uiso 1 1 calc R
C17 C 0.4623(3) 0.42389(18) 0.36243(17) 0.0221(6) Uani 1 1 d .
H17A H 0.4803 0.3613 0.3391 0.033 Uiso 1 1 calc R
H17B H 0.4234 0.4642 0.3153 0.033 Uiso 1 1 calc R
H17C H 0.3871 0.4206 0.4095 0.033 Uiso 1 1 calc R
Fe1 Fe 0.66389(4) 0.59114(2) 0.17914(2) 0.01581(9) Uani 1 1 d .
N1 N 0.6205(2) 0.60884(13) 0.04068(13) 0.0194(5) Uani 1 1 d .
N2 N 0.7550(2) 0.46524(13) 0.11538(12) 0.0160(4) Uani 1 1 d .
P1 P 0.74388(7) 0.49429(4) 0.30872(4) 0.01557(14) Uani 1 1 d .

loop_
_atom_site_aniso_label
_atom_site_aniso_U_11
_atom_site_aniso_U_22
_atom_site_aniso_U_33
_atom_site_aniso_U_23
_atom_site_aniso_U_13
_atom_site_aniso_U_12
Br1 0.01716(12) 0.01838(13) 0.02285(14) -0.00187(10) 0.00262(10) 0.00204(10)
Br2 0.02142(13) 0.02116(14) 0.02110(14) 0.00088(10) 0.00242(11) -0.00412(10)
C1 0.0365(16) 0.0216(14) 0.0203(14) -0.0034(11) -0.0019(12) 0.0066(12)
C2 0.0385(16) 0.0200(13) 0.0217(15) 0.0027(12) -0.0064(13) 0.0017(12)
C3 0.0347(16) 0.0292(15) 0.0163(14) 0.0025(12) -0.0025(12) -0.0096(12)
C4 0.0288(14) 0.0259(14) 0.0165(14) -0.0031(11) 0.0023(11) -0.0035(11)
C5 0.0187(12) 0.0172(12) 0.0167(13) -0.0012(10) 0.0014(10) -0.0074(10)
C6 0.0177(12) 0.0177(12) 0.0170(13) -0.0043(10) 0.0033(10) -0.0039(10)
C7 0.0266(14) 0.0243(14) 0.0187(14) -0.0023(11) 0.0032(12) -0.0004(11)
C8 0.0288(15) 0.0263(14) 0.0277(16) -0.0069(12) 0.0069(13) 0.0087(12)
C9 0.0254(14) 0.0209(13) 0.0274(15) -0.0015(12) 0.0021(12) 0.0063(11)
C10 0.0175(12) 0.0180(13) 0.0185(13) -0.0017(10) 0.0009(10) -0.0013(10)
C11 0.0245(13) 0.0181(12) 0.0193(14) 0.0010(11) 0.0043(11) 0.0034(10)
C12 0.0151(12) 0.0241(13) 0.0216(13) 0.0069(11) 0.0005(10) -0.0004(10)
C13 0.0171(13) 0.0452(17) 0.0309(16) 0.0105(14) 0.0032(12) -0.0012(12)
C14 0.0204(13) 0.0244(13) 0.0197(14) 0.0029(11) -0.0041(11) -0.0066(11)
C15 0.0171(12) 0.0206(12) 0.0166(13) -0.0016(11) 0.0029(10) -0.0021(10)
C16 0.0234(14) 0.0293(14) 0.0219(14) 0.0056(12) 0.0026(11) -0.0041(11)
C17 0.0186(13) 0.0268(14) 0.0211(14) 0.0003(11) 0.0027(11) -0.0028(11)
Fe1 0.01906(18) 0.01502(18) 0.01339(18) -0.00204(14) 0.00153(14) 0.00156(14)
N1 0.0257(11) 0.0166(10) 0.0160(11) -0.0010(9) 0.0019(9) 0.0001(9)
N2 0.0171(10) 0.0148(10) 0.0163(11) -0.0008(8) 0.0018(9) -0.0024(8)
P1 0.0151(3) 0.0166(3) 0.0150(3) 0.0008(3) 0.0016(3) 0.0009(2)

loop_
_atom_type_symbol
_atom_type_description
_atom_type_scat_dispersion_real
_atom_type_scat_dispersion_imag
_atom_type_scat_source
C C 0.0033 0.0016 'International Tables Vol C Tables 4.2.6.8 and 6.1.1.4'
H H 0.0000 0.0000 'International Tables Vol C Tables 4.2.6.8 and 6.1.1.4'
N N 0.0061 0.0033 'International Tables Vol C Tables 4.2.6.8 and 6.1.1.4'
P P 0.1023 0.0942 'International Tables Vol C Tables 4.2.6.8 and 6.1.1.4'
Fe Fe 0.3463 0.8444 'International Tables Vol C Tables 4.2.6.8 and 6.1.1.4'
Br Br -0.2901 2.4595 'International Tables Vol C Tables 4.2.6.8 and 6.1.1.4'

loop_
_geom_angle_atom_site_label_1
_geom_angle_atom_site_label_2
_geom_angle_atom_site_label_3
_geom_angle
N1 C1 C2 122.9(2)
N1 C1 H1 118.6
C2 C1 H1 118.6
C3 C2 C1 118.8(2)
C3 C2 H2 120.6
C1 C2 H2 120.6
C2 C3 C4 119.3(2)
C2 C3 H3 120.4
C4 C3 H3 120.4
C3 C4 C5 119.3(2)
C3 C4 H4 120.4
C5 C4 H4 120.4
N1 C5 C4 121.0(2)
N1 C5 C6 114.8(2)
C4 C5 C6 124.2(2)
N2 C6 C7 121.2(2)
N2 C6 C5 115.5(2)
C7 C6 C5 123.3(2)
C8 C7 C6 119.3(2)
C8 C7 H7 120.4
C6 C7 H7 120.4
C9 C8 C7 119.1(2)
C9 C8 H8 120.4
C7 C8 H8 120.4
C8 C9 C10 119.8(2)
C8 C9 H9 120.1
C10 C9 H9 120.1
N2 C10 C9 121.0(2)
N2 C10 C11 118.7(2)
C9 C10 C11 120.3(2)
C10 C11 P1 112.47(17)
C10 C11 H11A 109.1
P1 C11 H11A 109.1
C10 C11 H11B 109.1
P1 C11 H11B 109.1
H11A C11 H11B 107.8
C14 C12 C13 112.3(2)
C14 C12 P1 108.95(17)
C13 C12 P1 110.88(18)
C14 C12 H12 108.2
C13 C12 H12 108.2
P1 C12 H12 108.2
C12 C13 H13A 109.5
C12 C13 H13B 109.5
H13A C13 H13B 109.5
C12 C13 H13C 109.5
H13A C13 H13C 109.5
H13B C13 H13C 109.5
C12 C14 H14A 109.5
C12 C14 H14B 109.5
H14A C14 H14B 109.5
C12 C14 H14C 109.5
H14A C14 H14C 109.5
H14B C14 H14C 109.5
C17 C15 C16 111.4(2)
C17 C15 P1 111.12(17)
C16 C15 P1 113.74(16)
C17 C15 H15 106.7
C16 C15 H15 106.7
P1 C15 H15 106.7
C15 C16 H16A 109.5
C15 C16 H16B 109.5
H16A C16 H16B 109.5
C15 C16 H16C 109.5
H16A C16 H16C 109.5
H16B C16 H16C 109.5
C15 C17 H17A 109.5
C15 C17 H17B 109.5
H17A C17 H17B 109.5
C15 C17 H17C 109.5
H17A C17 H17C 109.5
H17B C17 H17C 109.5
N1 Fe1 N2 74.14(7)
N1 Fe1 Br1 96.36(6)
N2 Fe1 Br1 137.88(5)
N1 Fe1 Br2 91.35(5)
N2 Fe1 Br2 113.64(5)
Br1 Fe1 Br2 107.418(15)
N1 Fe1 P1 151.72(6)
N2 Fe1 P1 78.01(5)
Br1 Fe1 P1 101.021(18)
Br2 Fe1 P1 104.33(2)
C1 N1 C5 118.8(2)
C1 N1 Fe1 122.45(16)
C5 N1 Fe1 117.49(16)
C10 N2 C6 119.5(2)
C10 N2 Fe1 124.35(15)
C6 N2 Fe1 115.11(15)
C12 P1 C11 103.61(12)
C12 P1 C15 103.48(11)
C11 P1 C15 104.25(11)
C12 P1 Fe1 119.05(8)
C11 P1 Fe1 101.04(8)
C15 P1 Fe1 122.77(8)

loop_
_geom_bond_atom_site_label_1
_geom_bond_atom_site_label_2
_geom_bond_distance
Br1 Fe1 2.4780(4)
Br2 Fe1 2.5014(4)
C1 N1 1.339(3)
C1 C2 1.378(4)
C1 H1 0.9500
C2 C3 1.377(4)
C2 H2 0.9500
C3 C4 1.382(4)
C3 H3 0.9500
C4 C5 1.395(3)
C4 H4 0.9500
C5 N1 1.354(3)
C5 C6 1.476(3)
C6 N2 1.359(3)
C6 C7 1.390(3)
C7 C8 1.380(4)
C7 H7 0.9500
C8 C9 1.380(4)
C8 H8 0.9500
C9 C10 1.392(3)
C9 H9 0.9500
C10 N2 1.343(3)
C10 C11 1.506(3)
C11 P1 1.841(2)
C11 H11A 0.9900
C11 H11B 0.9900
C12 C14 1.524(3)
C12 C13 1.528(3)
C12 P1 1.841(3)
C12 H12 1.0000
C13 H13A 0.9800
C13 H13B 0.9800
C13 H13C 0.9800
C14 H14A 0.9800
C14 H14B 0.9800
C14 H14C 0.9800
C15 C17 1.527(3)
C15 C16 1.528(3)
C15 P1 1.857(2)
C15 H15 1.0000
C16 H16A 0.9800
C16 H16B 0.9800
C16 H16C 0.9800
C17 H17A 0.9800
C17 H17B 0.9800
C17 H17C 0.9800
Fe1 N1 2.153(2)
Fe1 N2 2.2060(19)
Fe1 P1 2.5073(7)

loop_
_geom_torsion_atom_site_label_1
_geom_torsion_atom_site_label_2
_geom_torsion_atom_site_label_3
_geom_torsion_atom_site_label_4
_geom_torsion
N1 C1 C2 C3 0.1(4)
C1 C2 C3 C4 1.7(4)
C2 C3 C4 C5 -2.0(4)
C3 C4 C5 N1 0.6(4)
C3 C4 C5 C6 -178.6(2)
N1 C5 C6 N2 0.2(3)
C4 C5 C6 N2 179.5(2)
N1 C5 C6 C7 -179.1(2)
C4 C5 C6 C7 0.2(4)
N2 C6 C7 C8 -0.1(4)
C5 C6 C7 C8 179.1(2)
C6 C7 C8 C9 1.7(4)
C7 C8 C9 C10 -0.9(4)
C8 C9 C10 N2 -1.7(4)
C8 C9 C10 C11 175.8(2)
N2 C10 C11 P1 -26.9(3)
C9 C10 C11 P1 155.5(2)
C2 C1 N1 C5 -1.6(4)
C2 C1 N1 Fe1 165.1(2)
C4 C5 N1 C1 1.2(3)
C6 C5 N1 C1 -179.5(2)
C4 C5 N1 Fe1 -166.18(19)
C6 C5 N1 Fe1 13.1(3)
N2 Fe1 N1 C1 178.3(2)
Br1 Fe1 N1 C1 40.2(2)
Br2 Fe1 N1 C1 -67.5(2)
P1 Fe1 N1 C1 167.99(15)
N2 Fe1 N1 C5 -14.88(15)
Br1 Fe1 N1 C5 -152.97(15)
Br2 Fe1 N1 C5 99.33(16)
P1 Fe1 N1 C5 -25.2(2)
C9 C10 N2 C6 3.3(3)
C11 C10 N2 C6 -174.3(2)
C9 C10 N2 Fe1 -164.53(18)
C11 C10 N2 Fe1 17.9(3)
C7 C6 N2 C10 -2.4(3)
C5 C6 N2 C10 178.3(2)
C7 C6 N2 Fe1 166.51(18)
C5 C6 N2 Fe1 -12.8(3)
N1 Fe1 N2 C10 -177.10(19)
Br1 Fe1 N2 C10 -95.30(19)
Br2 Fe1 N2 C10 98.50(17)
P1 Fe1 N2 C10 -2.06(17)
N1 Fe1 N2 C6 14.60(16)
Br1 Fe1 N2 C6 96.40(16)
Br2 Fe1 N2 C6 -69.80(17)
P1 Fe1 N2 C6 -170.35(16)
C14 C12 P1 C11 -174.96(16)
C13 C12 P1 C11 60.9(2)
C14 C12 P1 C15 -66.38(18)
C13 C12 P1 C15 169.49(18)
C14 C12 P1 Fe1 73.95(17)
C13 C12 P1 Fe1 -50.2(2)
C10 C11 P1 C12 -102.24(19)
C10 C11 P1 C15 149.76(18)
C10 C11 P1 Fe1 21.56(19)
C17 C15 P1 C12 -171.49(17)
C16 C15 P1 C12 -44.8(2)
C17 C15 P1 C11 -63.4(2)
C16 C15 P1 C11 63.3(2)
C17 C15 P1 Fe1 50.1(2)
C16 C15 P1 Fe1 176.80(14)
N1 Fe1 P1 C12 112.41(15)
N2 Fe1 P1 C12 102.31(10)
Br1 Fe1 P1 C12 -120.71(9)
Br2 Fe1 P1 C12 -9.33(9)
N1 Fe1 P1 C11 -0.09(15)
N2 Fe1 P1 C11 -10.19(10)
Br1 Fe1 P1 C11 126.79(8)
Br2 Fe1 P1 C11 -121.83(8)
N1 Fe1 P1 C15 -115.16(15)
N2 Fe1 P1 C15 -125.26(11)
Br1 Fe1 P1 C15 11.72(10)
Br2 Fe1 P1 C15 123.10(9)
